data_4084462
loop_
_publ_author_name
'Jia, Yu-Xiang'
'Li, Bin-Bin'
'Li, Yongxin'
'Pullarkat, Sumod A.'
'Xu, Kai'
'Hirao, Hajime'
'Leung, Pak-Hing'

_publ_section_title
;
 Stereoelectronic and Catalytic Properties of Chiral Cyclometalated
 Phospha-palladium and -platinum Complexes
;
_journal_issue 21
_journal_name_full Organometallics
_journal_page_first 6053
_journal_paper_doi 10.1021/om500662q
_journal_volume 33
_journal_year 2014
_chemical_absolute_configuration ad
_chemical_formula_sum 'C29 H27 O2 P Pt'
_chemical_formula_weight 633.56
_space_group_crystal_system orthorhombic
_space_group_IT_number 19
_space_group_name_Hall 'P 2ac 2ab'
_space_group_name_H-M_alt 'P 21 21 21'
_symmetry_space_group_name_Hall 'P 2ac 2ab'
_symmetry_space_group_name_H-M 'P 21 21 21'
_atom_sites_solution_hydrogens geom
_cell_angle_alpha 90
_cell_angle_beta 90
_cell_angle_gamma 90
_cell_formula_units_Z 4
_cell_length_a 12.5229(5)
_cell_length_b 13.2329(5)
_cell_length_c 14.4569(5)
_cell_measurement_reflns_used 9922
_cell_measurement_temperature 103.(2)
_cell_measurement_theta_max 31.9149
_cell_measurement_theta_min 2.2391
_cell_volume 2395.71(16)
_computing_cell_refinement 'SAINT V8.34A (Bruker AXS Inc., 2013)'
_computing_data_collection 'APEX2 (Bruker AXS Inc., 2013)'
_computing_data_reduction 'SAINT V8.34A (Bruker AXS Inc., 2013)'
_computing_molecular_graphics 'XP (Bruker AXS Inc., 2013)'
_computing_publication_material 'APEX2 (Bruker AXS Inc., 2013)'
_computing_structure_refinement 'SHELXL-2013 (Sheldrick, 2013)'
_diffrn_ambient_temperature 103.(2)
_diffrn_detector_area_resol_mean 8.3333
_diffrn_measured_fraction_theta_full 0.999
_diffrn_measured_fraction_theta_max 0.999
_diffrn_measurement_device_type 'CCD area detector'
_diffrn_measurement_method 'phi and omega scans'
_diffrn_radiation_monochromator graphite
_diffrn_radiation_type MoK\a
_diffrn_radiation_wavelength 0.71073
_diffrn_reflns_av_R_equivalents 0.0417
_diffrn_reflns_av_unetI/netI 0.0427
_diffrn_reflns_limit_h_max 18
_diffrn_reflns_limit_h_min -18
_diffrn_reflns_limit_k_max 12
_diffrn_reflns_limit_k_min -19
_diffrn_reflns_limit_l_max 21
_diffrn_reflns_limit_l_min -21
_diffrn_reflns_number 40954
_diffrn_reflns_theta_full 32.06
_diffrn_reflns_theta_max 32.06
_diffrn_reflns_theta_min 2.65
_diffrn_source 'fine-focus sealed tube'
_exptl_absorpt_coefficient_mu 5.948
_exptl_absorpt_correction_T_max 0.59
_exptl_absorpt_correction_T_min 0.26
_exptl_absorpt_correction_type multi-scan
_exptl_absorpt_process_details 'SADABS V2012/1 (Bruker AXS Inc.)'
_exptl_crystal_colour colourless
_exptl_crystal_density_diffrn 1.757
_exptl_crystal_density_method 'not measured'
_exptl_crystal_description needle
_exptl_crystal_F_000 1240
_exptl_crystal_size_max 0.400
_exptl_crystal_size_mid 0.140
_exptl_crystal_size_min 0.100
_refine_diff_density_max 1.460
_refine_diff_density_min -0.997
_refine_ls_abs_structure_details
;
Flack x determined using 3455 quotients [(I+)-(I-)]/[(I+)+(I-)]
(Parsons and Flack (2004), Acta Cryst. A60, s61).
;
_refine_ls_abs_structure_Flack -0.012(3)
_refine_ls_extinction_method none
_refine_ls_goodness_of_fit_ref 0.938
_refine_ls_hydrogen_treatment constr
_refine_ls_matrix_type full
_refine_ls_number_parameters 301
_refine_ls_number_reflns 8359
_refine_ls_number_restraints 0
_refine_ls_restrained_S_all 0.938
_refine_ls_R_factor_all 0.0218
_refine_ls_R_factor_gt 0.0196
_refine_ls_shift/su_max 0.002
_refine_ls_shift/su_mean 0.000
_refine_ls_structure_factor_coef Fsqd
_refine_ls_weighting_details 'w=1/[\s^2^(Fo^2^)] where P=(Fo^2^+2Fc^2^)/3'
_refine_ls_weighting_scheme calc
_refine_ls_wR_factor_gt 0.0382
_refine_ls_wR_factor_ref 0.0387
_reflns_number_gt 7992
_reflns_number_total 8359
_reflns_threshold_expression 'I > 2\s(I)'
_cod_data_source_file om500662q_si_002.cif
_cod_data_source_block 799_I
_cod_depositor_comments 'Adding full bibliography for 4084460--4084462.cif.'
_cod_database_code 4084462

loop_
_space_group_symop_operation_xyz
'x, y, z'
'-x+1/2, -y, z+1/2'
'-x, y+1/2, -z+1/2'
'x+1/2, -y+1/2, -z'

loop_
_atom_site_type_symbol
_atom_site_label
_atom_site_fract_x
_atom_site_fract_y
_atom_site_fract_z
_atom_site_U_iso_or_equiv
_atom_site_adp_type
_atom_site_calc_flag
_atom_site_refinement_flags_adp
_atom_site_refinement_flags_posn
_atom_site_occupancy
Pt Pt1 0.85244(2) 0.32499(2) 0.21124(2) 0.00797(3) Uani d . . 1
C C1 0.8668(2) 0.4064(2) 0.0951(2) 0.0094(6) Uani d . . 1
C C2 0.8337(2) 0.3638(3) 0.0092(2) 0.0116(6) Uani d . . 1
H H2 0.8047 0.2975 0.0084 0.014 Uiso calc U R 1
C C3 0.8424(3) 0.4160(3) -0.0721(2) 0.0132(6) Uani d . . 1
H H3 0.8205 0.3848 -0.1282 0.016 Uiso calc U R 1
C C4 0.8833(2) 0.5149(3) -0.0741(2) 0.0113(6) Uani d . . 1
C C5 0.8903(3) 0.5713(3) -0.1575(2) 0.0151(7) Uani d . . 1
H H5 0.8669 0.5415 -0.2137 0.018 Uiso calc U R 1
C C6 0.9301(2) 0.6676(3) -0.1584(2) 0.0167(7) Uani d . . 1
H H6 0.9344 0.704 -0.2149 0.02 Uiso calc U R 1
C C7 0.9648(3) 0.7127(3) -0.0752(2) 0.0157(7) Uani d . . 1
H H7 0.992 0.7797 -0.076 0.019 Uiso calc U R 1
C C8 0.9595(2) 0.6606(3) 0.0067(2) 0.0130(6) Uani d . . 1
H H8 0.9836 0.692 0.062 0.016 Uiso calc U R 1
C C9 0.9186(2) 0.5601(3) 0.0104(2) 0.0105(6) Uani d . . 1
C C10 0.9106(2) 0.5029(2) 0.0944(2) 0.0087(6) Uani d . . 1
C C11 0.9427(2) 0.5488(2) 0.1858(2) 0.0099(6) Uani d . . 1
H H11 1.0102 0.5885 0.1788 0.012 Uiso calc U R 1
C C12 0.8527(3) 0.6168(3) 0.2224(2) 0.0151(6) Uani d . . 1
H H12A 0.8328 0.6659 0.1747 0.023 Uiso calc U R 1
H H12B 0.8774 0.6526 0.2777 0.023 Uiso calc U R 1
H H12C 0.7906 0.5752 0.2381 0.023 Uiso calc U R 1
C C13 0.9582(2) 0.4856(3) 0.3800(2) 0.0107(6) Uani d . . 1
C C14 1.0126(3) 0.5744(3) 0.4042(2) 0.0165(7) Uani d . . 1
H H14 1.0563 0.6075 0.3597 0.02 Uiso calc U R 1
C C15 1.0031(3) 0.6141(3) 0.4921(3) 0.0203(8) Uani d . . 1
H H15 1.0391 0.6749 0.5078 0.024 Uiso calc U R 1
C C16 0.9406(3) 0.5648(3) 0.5575(3) 0.0209(8) Uani d . . 1
H H16 0.9341 0.592 0.6181 0.025 Uiso calc U R 1
C C17 0.8881(3) 0.4768(3) 0.5349(2) 0.0191(8) Uani d . . 1
H H17 0.8463 0.4432 0.5802 0.023 Uiso calc U R 1
C C18 0.8957(3) 0.4366(3) 0.4459(2) 0.0133(7) Uani d . . 1
H H18 0.8586 0.3763 0.4304 0.016 Uiso calc U R 1
C C19 1.1036(2) 0.4021(3) 0.2452(2) 0.0095(6) Uani d . . 1
C C20 1.1733(2) 0.3876(3) 0.3190(2) 0.0127(7) Uani d . . 1
H H20 1.1498 0.3999 0.3804 0.015 Uiso calc U R 1
C C21 1.2778(3) 0.3551(3) 0.3030(2) 0.0153(7) Uani d . . 1
H H21 1.3249 0.3444 0.3536 0.018 Uiso calc U R 1
C C22 1.3127(2) 0.3384(3) 0.2133(3) 0.0157(6) Uani d . . 1
H H22 1.3839 0.3167 0.2023 0.019 Uiso calc U R 1
C C23 1.2439(3) 0.3532(3) 0.1397(2) 0.0160(7) Uani d . . 1
H H23 1.2686 0.3426 0.0784 0.019 Uiso calc U R 1
C C24 1.1393(3) 0.3833(3) 0.1545(2) 0.0127(6) Uani d . . 1
H H24 1.0919 0.3912 0.1037 0.015 Uiso calc U R 1
C C25 0.7612(3) 0.1237(3) 0.4388(2) 0.0160(7) Uani d . . 1
H H25A 0.8303 0.0956 0.4575 0.024 Uiso calc U R 1
H H25B 0.7068 0.0706 0.4409 0.024 Uiso calc U R 1
H H25C 0.7413 0.1785 0.481 0.024 Uiso calc U R 1
C C26 0.7695(2) 0.1645(3) 0.3414(2) 0.0107(6) Uani d . . 1
C C27 0.7076(2) 0.1195(3) 0.2720(2) 0.0126(7) Uani d . . 1
H H27 0.6656 0.0627 0.2891 0.015 Uiso calc U R 1
C C28 0.7021(2) 0.1509(3) 0.1802(2) 0.0108(6) Uani d . . 1
C C29 0.6334(3) 0.0931(3) 0.1127(2) 0.0185(8) Uani d . . 1
H H29A 0.5826 0.1394 0.0833 0.028 Uiso calc U R 1
H H29B 0.5943 0.0401 0.1457 0.028 Uiso calc U R 1
H H29C 0.6788 0.0623 0.0652 0.028 Uiso calc U R 1
O O1 0.83304(17) 0.23849(19) 0.33176(15) 0.0122(5) Uani d . . 1
O O2 0.75044(18) 0.22657(19) 0.14440(16) 0.0133(5) Uani d . . 1
P P1 0.96469(6) 0.43893(7) 0.26199(5) 0.00825(16) Uani d . . 1

loop_
_atom_site_aniso_label
_atom_site_aniso_U_11
_atom_site_aniso_U_22
_atom_site_aniso_U_33
_atom_site_aniso_U_12
_atom_site_aniso_U_13
_atom_site_aniso_U_23
Pt1 0.00864(4) 0.00790(5) 0.00738(4) -0.00125(4) -0.00083(4) 0.00033(5)
C1 0.0081(15) 0.0090(15) 0.0111(14) 0.0011(11) -0.0004(11) 0.0006(11)
C2 0.0127(16) 0.0104(16) 0.0118(15) -0.0007(11) -0.0022(11) -0.0007(12)
C3 0.0149(16) 0.0158(17) 0.0088(14) 0.0005(14) -0.0023(13) -0.0009(12)
C4 0.0092(13) 0.0141(17) 0.0108(15) 0.0039(11) 0.0000(11) 0.0002(13)
C5 0.0140(15) 0.020(2) 0.0115(16) 0.0051(13) -0.0022(12) 0.0020(14)
C6 0.0145(14) 0.0214(19) 0.0143(15) 0.0062(15) 0.0031(11) 0.0089(15)
C7 0.0135(16) 0.0128(17) 0.0208(18) 0.0009(12) 0.0023(13) 0.0050(14)
C8 0.0133(14) 0.0098(18) 0.0159(15) 0.0006(12) -0.0003(12) 0.0012(13)
C9 0.0086(14) 0.0107(16) 0.0123(15) 0.0027(11) 0.0008(11) 0.0028(12)
C10 0.0087(13) 0.0098(16) 0.0077(14) 0.0013(11) -0.0002(10) -0.0010(11)
C11 0.0092(13) 0.0090(16) 0.0117(15) -0.0018(11) -0.0005(11) 0.0015(11)
C12 0.0173(14) 0.0121(15) 0.0160(16) 0.0026(14) 0.0010(16) -0.0018(12)
C13 0.0112(14) 0.0122(17) 0.0087(14) 0.0007(12) -0.0004(11) -0.0018(12)
C14 0.0181(17) 0.019(2) 0.0128(17) -0.0043(14) 0.0007(13) -0.0021(14)
C15 0.0211(18) 0.022(2) 0.0175(18) -0.0053(15) -0.0026(14) -0.0069(15)
C16 0.0235(19) 0.027(2) 0.0120(17) 0.0038(16) -0.0005(15) -0.0074(15)
C17 0.0198(16) 0.024(2) 0.0134(17) -0.0005(15) 0.0030(13) -0.0009(15)
C18 0.0120(14) 0.0144(18) 0.0134(16) 0.0004(12) 0.0020(12) -0.0010(13)
C19 0.0087(13) 0.0087(16) 0.0112(15) -0.0006(11) 0.0012(11) 0.0016(12)
C20 0.0119(15) 0.0137(17) 0.0124(15) -0.0007(12) -0.0009(11) 0.0012(13)
C21 0.0104(14) 0.0162(18) 0.0193(19) 0.0007(11) -0.0053(13) 0.0013(13)
C22 0.0088(12) 0.0150(18) 0.0234(16) 0.0032(11) 0.0007(13) -0.0005(17)
C23 0.0151(16) 0.0177(19) 0.0151(16) 0.0020(13) 0.0051(13) -0.0051(14)
C24 0.0141(15) 0.0129(16) 0.0112(14) 0.0012(14) -0.0005(13) -0.0018(12)
C25 0.0176(16) 0.0170(19) 0.0135(16) -0.0042(14) -0.0008(13) 0.0050(14)
C26 0.0117(13) 0.0099(17) 0.0105(14) 0.0008(12) 0.0023(10) 0.0027(12)
C27 0.0141(14) 0.0078(16) 0.0159(18) -0.0012(12) 0.0018(12) 0.0005(13)
C28 0.0086(14) 0.0090(17) 0.0148(15) -0.0002(11) -0.0019(11) -0.0021(12)
C29 0.0207(19) 0.0174(18) 0.0176(17) -0.0074(14) -0.0077(14) 0.0002(13)
O1 0.0134(12) 0.0127(12) 0.0104(11) -0.0029(9) -0.0022(8) 0.0025(9)
O2 0.0147(11) 0.0139(13) 0.0114(11) -0.0044(9) -0.0025(9) 0.0021(10)
P1 0.0082(3) 0.0093(4) 0.0073(4) -0.0009(3) 0.0000(3) -0.0004(3)

loop_
_atom_type_symbol
_atom_type_description
_atom_type_scat_dispersion_real
_atom_type_scat_dispersion_imag
_atom_type_scat_source
C C 0.0033 0.0016 'International Tables Vol C Tables 4.2.6.8 and 6.1.1.4'
H H 0.0000 0.0000 'International Tables Vol C Tables 4.2.6.8 and 6.1.1.4'
O O 0.0106 0.0060 'International Tables Vol C Tables 4.2.6.8 and 6.1.1.4'
P P 0.1023 0.0942 'International Tables Vol C Tables 4.2.6.8 and 6.1.1.4'
Pt Pt -1.7033 8.3905 'International Tables Vol C Tables 4.2.6.8 and 6.1.1.4'

loop_
_geom_angle_atom_site_label_1
_geom_angle_atom_site_label_2
_geom_angle_atom_site_label_3
_geom_angle
C1 Pt1 O2 90.14(11)
C1 Pt1 O1 178.38(11)
O2 Pt1 O1 88.44(9)
C1 Pt1 P1 81.54(9)
O2 Pt1 P1 171.58(7)
O1 Pt1 P1 99.89(7)
C10 C1 C2 118.1(3)
C10 C1 Pt1 122.4(2)
C2 C1 Pt1 119.5(2)
C3 C2 C1 121.8(3)
C3 C2 H2 119.1
C1 C2 H2 119.1
C2 C3 C4 121.1(3)
C2 C3 H3 119.5
C4 C3 H3 119.5
C3 C4 C5 121.9(3)
C3 C4 C9 119.0(3)
C5 C4 C9 119.1(3)
C6 C5 C4 121.3(3)
C6 C5 H5 119.4
C4 C5 H5 119.4
C5 C6 C7 119.9(3)
C5 C6 H6 120.1
C7 C6 H6 120.1
C8 C7 C6 120.6(3)
C8 C7 H7 119.7
C6 C7 H7 119.7
C7 C8 C9 121.2(3)
C7 C8 H8 119.4
C9 C8 H8 119.4
C8 C9 C4 118.0(3)
C8 C9 C10 123.3(3)
C4 C9 C10 118.7(3)
C1 C10 C9 121.3(3)
C1 C10 C11 118.0(3)
C9 C10 C11 120.6(3)
C10 C11 C12 110.1(3)
C10 C11 P1 104.2(2)
C12 C11 P1 111.4(2)
C10 C11 H11 110.3
C12 C11 H11 110.3
P1 C11 H11 110.3
C11 C12 H12A 109.5
C11 C12 H12B 109.5
H12A C12 H12B 109.5
C11 C12 H12C 109.5
H12A C12 H12C 109.5
H12B C12 H12C 109.5
C18 C13 C14 119.5(3)
C18 C13 P1 120.6(3)
C14 C13 P1 119.8(3)
C15 C14 C13 120.4(3)
C15 C14 H14 119.8
C13 C14 H14 119.8
C14 C15 C16 119.8(4)
C14 C15 H15 120.1
C16 C15 H15 120.1
C17 C16 C15 120.3(3)
C17 C16 H16 119.9
C15 C16 H16 119.9
C16 C17 C18 120.6(4)
C16 C17 H17 119.7
C18 C17 H17 119.7
C13 C18 C17 119.4(3)
C13 C18 H18 120.3
C17 C18 H18 120.3
C20 C19 C24 119.4(3)
C20 C19 P1 122.2(2)
C24 C19 P1 118.3(2)
C19 C20 C21 120.2(3)
C19 C20 H20 119.9
C21 C20 H20 119.9
C22 C21 C20 119.9(3)
C22 C21 H21 120.0
C20 C21 H21 120.0
C23 C22 C21 120.1(3)
C23 C22 H22 120.0
C21 C22 H22 120.0
C22 C23 C24 120.7(3)
C22 C23 H23 119.6
C24 C23 H23 119.6
C23 C24 C19 119.7(3)
C23 C24 H24 120.2
C19 C24 H24 120.2
C26 C25 H25A 109.5
C26 C25 H25B 109.5
H25A C25 H25B 109.5
C26 C25 H25C 109.5
H25A C25 H25C 109.5
H25B C25 H25C 109.5
O1 C26 C27 126.5(3)
O1 C26 C25 114.9(3)
C27 C26 C25 118.6(3)
C28 C27 C26 125.7(3)
C28 C27 H27 117.1
C26 C27 H27 117.1
O2 C28 C27 126.5(3)
O2 C28 C29 113.8(3)
C27 C28 C29 119.6(3)
C28 C29 H29A 109.5
C28 C29 H29B 109.5
H29A C29 H29B 109.5
C28 C29 H29C 109.5
H29A C29 H29C 109.5
H29B C29 H29C 109.5
C26 O1 Pt1 125.8(2)
C28 O2 Pt1 126.7(2)
C13 P1 C19 104.98(15)
C13 P1 C11 106.60(15)
C19 P1 C11 105.91(15)
C13 P1 Pt1 121.40(11)
C19 P1 Pt1 112.58(11)
C11 P1 Pt1 104.30(10)

loop_
_geom_bond_atom_site_label_1
_geom_bond_atom_site_label_2
_geom_bond_distance
Pt1 C1 2.003(3)
Pt1 O2 2.064(2)
Pt1 O1 2.099(2)
Pt1 P1 2.1880(8)
C1 C10 1.390(4)
C1 C2 1.425(4)
C2 C3 1.367(4)
C2 H2 0.95
C3 C4 1.407(5)
C3 H3 0.95
C4 C5 1.420(5)
C4 C9 1.430(5)
C5 C6 1.369(5)
C5 H5 0.95
C6 C7 1.411(5)
C6 H6 0.95
C7 C8 1.372(5)
C7 H7 0.95
C8 C9 1.425(5)
C8 H8 0.95
C9 C10 1.435(4)
C10 C11 1.509(4)
C11 C12 1.535(4)
C11 P1 1.845(3)
C11 H11 1.0
C12 H12A 0.98
C12 H12B 0.98
C12 H12C 0.98
C13 C18 1.394(5)
C13 C14 1.402(5)
C13 P1 1.816(3)
C14 C15 1.381(5)
C14 H14 0.95
C15 C16 1.389(5)
C15 H15 0.95
C16 C17 1.377(6)
C16 H16 0.95
C17 C18 1.395(5)
C17 H17 0.95
C18 H18 0.95
C19 C20 1.392(4)
C19 C24 1.407(4)
C19 P1 1.823(3)
C20 C21 1.397(4)
C20 H20 0.95
C21 C22 1.387(5)
C21 H21 0.95
C22 C23 1.382(5)
C22 H22 0.95
C23 C24 1.386(5)
C23 H23 0.95
C24 H24 0.95
C25 C26 1.510(4)
C25 H25A 0.98
C25 H25B 0.98
C25 H25C 0.98
C26 O1 1.270(4)
C26 C27 1.400(4)
C27 C28 1.392(5)
C27 H27 0.95
C28 O2 1.280(4)
C28 C29 1.509(4)
C29 H29A 0.98
C29 H29B 0.98
C29 H29C 0.98
